data_9011956
loop_
_publ_author_name
'Scordari, F.'

_publ_section_title
;
 Fibroferrite: A mineral with a {Fe(OH)(H2O)2SO4} spiral chain and its
 relationship to Fe(OH)SO4, butlerite and parabutlerite
 Locality: Saint Felix de Pailleres, France
;
_journal_name_full 'Tschermaks Mineralogische und Petrographische Mitteilungen'
_journal_page_first 17
_journal_page_last 29
_journal_volume 28
_journal_year 1981
_chemical_formula_sum 'Fe H11 O10 S'
_chemical_name_mineral Fibroferrite
_space_group_IT_number 148
_symmetry_space_group_name_Hall '-R 3'
_symmetry_space_group_name_H-M 'R -3 :H'
_cell_angle_alpha 90
_cell_angle_beta 90
_cell_angle_gamma 120
_cell_length_a 24.17699
_cell_length_b 24.17699
_cell_length_c 7.656
_cell_volume 3875.583
_exptl_crystal_density_diffrn 1.997
_cell_formula_units_Z 18
_cod_depositor_comments
;
       Insterting Z value to consider the compound as tetranuclear
       Water oxygen renamed so they are recognized as oxygens
                                  miguel
;
_cod_original_sg_symbol_H-M 'R -3'
_cod_original_formula_sum 'Fe (O10 S) H11'
_cod_database_code 9011956

loop_
_symmetry_equiv_pos_as_xyz
x,y,z
2/3+x,1/3+y,1/3+z
1/3+x,2/3+y,2/3+z
y,-x+y,-z
2/3+y,1/3-x+y,1/3-z
1/3+y,2/3-x+y,2/3-z
-x+y,-x,z
2/3-x+y,1/3-x,1/3+z
1/3-x+y,2/3-x,2/3+z
-x,-y,-z
2/3-x,1/3-y,1/3-z
1/3-x,2/3-y,2/3-z
-y,x-y,z
2/3-y,1/3+x-y,1/3+z
1/3-y,2/3+x-y,2/3+z
x-y,x,-z
2/3+x-y,1/3+x,1/3-z
1/3+x-y,2/3+x,2/3-z

loop_
_atom_site_label
_atom_site_fract_x
_atom_site_fract_y
_atom_site_fract_z
_atom_site_U_iso_or_equiv
Fe 0.39790 0.05600 0.28380 0.01317
O5 0.34300 0.97170 0.38030 0.01532
S 0.27190 0.06820 0.33320 0.00671
O1 0.24670 0.02220 0.18320 0.00899
O2 0.23810 0.03390 0.49050 0.03470
O3 0.26380 0.12260 0.30120 0.02875
O4 0.34100 0.09040 0.35590 0.01203
O6 0.46170 0.14830 0.20360 0.02166
O7 0.46420 0.03120 0.21440 0.01912
O8 0.56120 0.22750 0.39880 0.02558
O9 0.23480 0.55590 0.10330 0.02862
O10 0.09780 0.23240 0.29340 0.03496
